data_8105223
loop_
_publ_author_name
'Zhou, Fang-Xia'

_publ_section_title
;
 Crystal structure of poly[tetra-(\m4-naphthalene-1,8-dicarboxylato-\k4
 O:O,O&#x2032;:
 O&#x2032;&#x2032;:O&#x2032;&#x2032;,O&#x2032;&#x2032;&#x2032;)-(\m4-oxo-\k4
 O:O:O:O) penta-lead(II)], C48H24O17Pb5
;
_journal_issue 3
_journal_name_full 'Zeitschrift f\"ur Kristallographie - New Crystal Structures'
_journal_page_first 575
_journal_page_last 577
_journal_paper_doi 10.1515/ncrs-2019-0824
_journal_volume 235
_journal_year 2020
_chemical_absolute_configuration .
_chemical_formula_sum 'C48 H24 O17 Pb5'
_chemical_formula_weight 1908.62
_space_group_crystal_system monoclinic
_space_group_IT_number 15
_space_group_name_Hall '-C 2yc'
_space_group_name_H-M_alt 'C 1 2/c 1'
_atom_sites_solution_hydrogens geom
_atom_sites_solution_primary SHELXT
_atom_sites_solution_secondary difmap
_audit_creation_method SHELXL-2017/1
_cell_angle_alpha 90
_cell_angle_beta 115.7300(10)
_cell_angle_gamma 90
_cell_formula_units_Z 4
_cell_length_a 23.8455(6)
_cell_length_b 9.4617(2)
_cell_length_c 21.0940(5)
_cell_measurement_reflns_used 852
_cell_measurement_temperature 296(2)
_cell_measurement_theta_max 25.01
_cell_measurement_theta_min 2.47
_cell_volume 4287.33(18)
_computing_cell_refinement 'SMART Apex2 [8]'
_computing_data_collection 'SMART Apex2 [8]'
_computing_data_reduction 'SMART Apex2 [8]'
_computing_molecular_graphics 'SHELXL-2017/1 [9]'
_computing_publication_material 'SHELXL-2017/1 [9]'
_computing_structure_refinement 'SHELXL-2017/1 [9]'
_computing_structure_solution 'SHELXT  [9]'
_diffrn_ambient_temperature 296(2)
_diffrn_detector_area_resol_mean 83.33
_diffrn_measured_fraction_theta_full 0.997
_diffrn_measured_fraction_theta_max 0.974
_diffrn_measurement_device_type 'Bruker Smart Apex2 CCD area detector'
_diffrn_measurement_method '\w scans'
_diffrn_radiation_type MoK\a
_diffrn_radiation_wavelength 0.71073
_diffrn_reflns_av_R_equivalents 0.0355
_diffrn_reflns_av_unetI/netI 0.0462
_diffrn_reflns_Laue_measured_fraction_full 0.997
_diffrn_reflns_Laue_measured_fraction_max 0.974
_diffrn_reflns_limit_h_max 29
_diffrn_reflns_limit_h_min -31
_diffrn_reflns_limit_k_max 12
_diffrn_reflns_limit_k_min -12
_diffrn_reflns_limit_l_max 27
_diffrn_reflns_limit_l_min -19
_diffrn_reflns_number 13438
_diffrn_reflns_point_group_measured_fraction_full 0.997
_diffrn_reflns_point_group_measured_fraction_max 0.974
_diffrn_reflns_theta_full 25.242
_diffrn_reflns_theta_max 28.201
_diffrn_reflns_theta_min 1.896
_diffrn_source 'fine-focus sealed tube'
_exptl_absorpt_coefficient_mu 19.650
_exptl_absorpt_correction_T_max 0.619
_exptl_absorpt_correction_T_min 0.287
_exptl_absorpt_correction_type multi-scan
_exptl_crystal_colour colorless
_exptl_crystal_density_diffrn 2.957
_exptl_crystal_description block
_exptl_crystal_F_000 3432
_exptl_crystal_size_max 0.200
_exptl_crystal_size_mid 0.100
_exptl_crystal_size_min 0.050
_refine_diff_density_max 1.389
_refine_diff_density_min -1.483
_refine_diff_density_rms 0.227
_refine_ls_abs_structure_details
;
.
;
_refine_ls_abs_structure_Flack .
_refine_ls_extinction_coef .
_refine_ls_extinction_method none
_refine_ls_goodness_of_fit_ref 1.014
_refine_ls_hydrogen_treatment constr
_refine_ls_matrix_type full
_refine_ls_number_parameters 317
_refine_ls_number_reflns 5147
_refine_ls_number_restraints 0
_refine_ls_restrained_S_all 1.014
_refine_ls_R_factor_all 0.0438
_refine_ls_R_factor_gt 0.0290
_refine_ls_shift/su_max 0.001
_refine_ls_shift/su_mean 0.000
_refine_ls_structure_factor_coef Fsqd
_refine_ls_weighting_details 'w=1/[\s^2^(Fo^2^)+(0.0216P)^2^] where P=(Fo^2^+2Fc^2^)/3'
_refine_ls_weighting_scheme calc
_refine_ls_wR_factor_gt 0.0541
_refine_ls_wR_factor_ref 0.0580
_reflns_Friedel_coverage 0.000
_reflns_Friedel_fraction_full .
_reflns_Friedel_fraction_max .
_reflns_number_gt 4118
_reflns_number_total 5147
_reflns_threshold_expression 'I > 2\s(I)'
_cod_data_source_file suppl_ncrs-2019-0824_suppl.cif
_cod_data_source_block C48H24O17Pb5
_cod_original_sg_symbol_H-M 'C 2/c'
_cod_database_code 8105223
_shelx_shelxl_version_number 2017/1
_shelx_space_group_comment
;
The symmetry employed for this shelxl refinement is uniquely defined
by the following loop, which should always be used as a source of
symmetry information in preference to the above space-group names.
They are only intended as comments.
;
_shelx_estimated_absorpt_t_min 0.111
_shelx_estimated_absorpt_t_max 0.440

loop_
_space_group_symop_operation_xyz
'x, y, z'
'-x, y, -z+1/2'
'x+1/2, y+1/2, z'
'-x+1/2, y+1/2, -z+1/2'
'-x, -y, -z'
'x, -y, z-1/2'
'-x+1/2, -y+1/2, -z'
'x+1/2, -y+1/2, z-1/2'

loop_
_atom_site_label
_atom_site_type_symbol
_atom_site_fract_x
_atom_site_fract_y
_atom_site_fract_z
_atom_site_U_iso_or_equiv
_atom_site_adp_type
_atom_site_occupancy
_atom_site_site_symmetry_order
_atom_site_calc_flag
_atom_site_refinement_flags_posn
_atom_site_refinement_flags_adp
_atom_site_refinement_flags_occupancy
_atom_site_disorder_assembly
_atom_site_disorder_group
Pb1 Pb 0.06357(2) 0.52622(2) 0.35640(2) 0.02240(6) Uani 1 1 d . . . . .
Pb2 Pb 0.07585(2) 0.74678(2) 0.22217(2) 0.02423(7) Uani 1 1 d . . . . .
Pb3 Pb 0.000000 1.13310(3) 0.250000 0.02495(8) Uani 1 2 d S T P . .
C1 C 0.1236(3) 0.8645(6) 0.3657(3) 0.0224(13) Uani 1 1 d . . . . .
C2 C 0.1549(3) 0.9491(6) 0.4323(3) 0.0215(13) Uani 1 1 d . . . . .
C3 C 0.2191(3) 0.9462(7) 0.4631(3) 0.0312(15) Uani 1 1 d . . . . .
H3 H 0.239594 0.882215 0.446938 0.037 Uiso 1 1 calc R U . . .
C4 C 0.2537(3) 1.0377(8) 0.5180(4) 0.0452(19) Uani 1 1 d . . . . .
H4 H 0.296982 1.036066 0.537367 0.054 Uiso 1 1 calc R U . . .
C5 C 0.2246(4) 1.1288(8) 0.5431(4) 0.047(2) Uani 1 1 d . . . . .
H5 H 0.248148 1.191063 0.578896 0.056 Uiso 1 1 calc R U . . .
C6 C 0.1590(3) 1.1313(6) 0.5159(3) 0.0310(15) Uani 1 1 d . . . . .
C7 C 0.1289(4) 1.2250(7) 0.5425(4) 0.047(2) Uani 1 1 d . . . . .
H7 H 0.152539 1.287212 0.578257 0.057 Uiso 1 1 calc R U . . .
C8 C 0.0657(4) 1.2269(7) 0.5169(4) 0.046(2) Uani 1 1 d . . . . .
H8 H 0.046473 1.290516 0.534795 0.055 Uiso 1 1 calc R U . . .
C9 C 0.0298(3) 1.1318(6) 0.4634(3) 0.0323(15) Uani 1 1 d . . . . .
H9 H -0.013349 1.133014 0.446006 0.039 Uiso 1 1 calc R U . . .
C10 C 0.0571(3) 1.0387(6) 0.4367(3) 0.0236(13) Uani 1 1 d . . . . .
C11 C 0.1227(3) 1.0379(6) 0.4602(3) 0.0210(13) Uani 1 1 d . . . . .
C12 C 0.0155(3) 0.9322(6) 0.3845(3) 0.0240(13) Uani 1 1 d . . . . .
C13 C 0.0526(3) 0.4152(6) 0.1477(3) 0.0209(12) Uani 1 1 d . . . . .
C14 C 0.1057(3) 0.3460(6) 0.1392(3) 0.0227(13) Uani 1 1 d . . . . .
C15 C 0.1068(3) 0.3635(7) 0.0753(4) 0.0296(15) Uani 1 1 d . . . . .
H15 H 0.078558 0.425053 0.042529 0.036 Uiso 1 1 calc R U . . .
C16 C 0.1497(3) 0.2903(7) 0.0582(4) 0.0329(16) Uani 1 1 d . . . . .
H16 H 0.150354 0.304131 0.014859 0.039 Uiso 1 1 calc R U . . .
C17 C 0.1895(4) 0.2006(8) 0.1050(4) 0.0427(18) Uani 1 1 d . . . . .
H17 H 0.217193 0.150786 0.093196 0.051 Uiso 1 1 calc R U . . .
C18 C 0.1909(3) 0.1786(7) 0.1725(4) 0.0310(15) Uani 1 1 d . . . . .
C19 C 0.1497(3) 0.2567(6) 0.1916(3) 0.0228(13) Uani 1 1 d . . . . .
C20 C 0.1241(3) 0.3378(6) 0.2916(3) 0.0203(12) Uani 1 1 d . . . . .
C21 C 0.1542(3) 0.2400(6) 0.2605(3) 0.0212(13) Uani 1 1 d . . . . .
C22 C 0.1917(3) 0.1379(6) 0.3033(3) 0.0301(15) Uani 1 1 d . . . . .
H22 H 0.191332 0.121495 0.346621 0.036 Uiso 1 1 calc R U . . .
C23 C 0.2311(3) 0.0563(8) 0.2837(4) 0.0447(19) Uani 1 1 d . . . . .
H23 H 0.256729 -0.012679 0.313713 0.054 Uiso 1 1 calc R U . . .
C24 C 0.2310(3) 0.0802(8) 0.2197(4) 0.0449(19) Uani 1 1 d . . . . .
H24 H 0.258264 0.029790 0.207431 0.054 Uiso 1 1 calc R U . . .
O1 O 0.000000 0.6344(5) 0.250000 0.0200(12) Uani 1 2 d S T P . .
O2 O 0.12797(19) 0.4682(4) 0.2848(2) 0.0241(9) Uani 1 1 d . . . . .
O3 O 0.0957(2) 0.2859(4) 0.3254(2) 0.0263(10) Uani 1 1 d . . . . .
O4 O 0.02198(18) 0.3453(4) 0.1736(2) 0.0241(9) Uani 1 1 d . . . . .
O5 O 0.0373(2) 0.5378(4) 0.1243(2) 0.0298(10) Uani 1 1 d . . . . .
O6 O 0.1410(2) 0.7417(4) 0.3639(2) 0.0313(11) Uani 1 1 d . . . . .
O7 O 0.08243(19) 0.9253(4) 0.3122(2) 0.0260(9) Uani 1 1 d . . . . .
O8 O -0.0317(2) 0.9806(4) 0.3314(2) 0.0302(10) Uani 1 1 d . . . . .
O9 O 0.02589(19) 0.8041(4) 0.3944(2) 0.0284(10) Uani 1 1 d . . . . .

loop_
_atom_site_aniso_label
_atom_site_aniso_U_11
_atom_site_aniso_U_22
_atom_site_aniso_U_33
_atom_site_aniso_U_23
_atom_site_aniso_U_13
_atom_site_aniso_U_12
Pb1 0.02095(12) 0.02208(12) 0.02177(12) -0.00061(9) 0.00703(10) -0.00066(9)
Pb2 0.02479(13) 0.02148(12) 0.02940(13) -0.00119(10) 0.01456(11) -0.00062(10)
Pb3 0.02598(19) 0.01646(15) 0.03229(18) 0.000 0.01252(16) 0.000
C1 0.019(3) 0.023(3) 0.029(3) -0.002(3) 0.015(3) -0.004(3)
C2 0.024(3) 0.019(3) 0.020(3) 0.003(2) 0.007(3) -0.001(2)
C3 0.025(4) 0.036(4) 0.035(4) 0.004(3) 0.016(3) 0.001(3)
C4 0.023(4) 0.056(5) 0.046(5) 0.002(4) 0.005(4) -0.015(4)
C5 0.044(5) 0.048(5) 0.039(4) -0.011(4) 0.009(4) -0.018(4)
C6 0.033(4) 0.025(3) 0.027(3) 0.000(3) 0.005(3) -0.007(3)
C7 0.055(5) 0.036(4) 0.042(4) -0.021(3) 0.013(4) -0.008(4)
C8 0.070(6) 0.029(4) 0.049(5) -0.011(3) 0.035(5) 0.008(4)
C9 0.039(4) 0.026(3) 0.035(4) -0.002(3) 0.018(3) 0.004(3)
C10 0.030(4) 0.013(3) 0.026(3) 0.002(2) 0.010(3) -0.002(3)
C11 0.027(3) 0.016(3) 0.019(3) -0.002(2) 0.010(3) -0.002(2)
C12 0.029(4) 0.026(3) 0.025(3) 0.000(3) 0.019(3) -0.002(3)
C13 0.023(3) 0.017(3) 0.024(3) -0.006(2) 0.012(3) -0.005(2)
C14 0.024(3) 0.017(3) 0.028(3) -0.001(2) 0.012(3) -0.003(2)
C15 0.025(4) 0.029(3) 0.038(4) 0.000(3) 0.016(3) -0.002(3)
C16 0.038(4) 0.037(4) 0.033(4) -0.002(3) 0.024(4) -0.006(3)
C17 0.049(5) 0.045(4) 0.047(5) -0.015(4) 0.033(4) -0.003(4)
C18 0.031(4) 0.023(3) 0.041(4) -0.004(3) 0.018(3) 0.005(3)
C19 0.025(3) 0.017(3) 0.031(3) -0.001(3) 0.017(3) -0.005(2)
C20 0.016(3) 0.022(3) 0.018(3) -0.004(2) 0.002(3) -0.001(2)
C21 0.022(3) 0.013(3) 0.031(3) -0.005(2) 0.014(3) -0.003(2)
C22 0.029(4) 0.029(3) 0.035(4) -0.001(3) 0.016(3) 0.002(3)
C23 0.041(5) 0.040(4) 0.052(5) 0.000(4) 0.019(4) 0.023(3)
C24 0.046(5) 0.041(4) 0.055(5) -0.003(4) 0.030(4) 0.016(4)
O1 0.016(3) 0.020(3) 0.021(3) 0.000 0.005(3) 0.000
O2 0.026(2) 0.016(2) 0.033(2) -0.0020(18) 0.016(2) -0.0032(18)
O3 0.030(2) 0.025(2) 0.031(2) -0.0026(18) 0.019(2) -0.0042(19)
O4 0.023(2) 0.020(2) 0.030(2) 0.0045(18) 0.013(2) 0.0013(18)
O5 0.041(3) 0.017(2) 0.040(3) 0.0092(19) 0.025(2) 0.0097(19)
O6 0.032(3) 0.019(2) 0.042(3) -0.004(2) 0.014(2) 0.0036(19)
O7 0.028(2) 0.024(2) 0.024(2) 0.0009(18) 0.009(2) 0.0053(19)
O8 0.029(3) 0.033(2) 0.025(2) 0.0035(19) 0.008(2) 0.000(2)
O9 0.029(3) 0.020(2) 0.036(3) -0.0011(19) 0.013(2) -0.0030(19)

loop_
_atom_type_symbol
_atom_type_description
_atom_type_scat_dispersion_real
_atom_type_scat_dispersion_imag
_atom_type_scat_source
C C 0.0033 0.0016 'International Tables Vol C Tables 4.2.6.8 and 6.1.1.4'
H H 0.0000 0.0000 'International Tables Vol C Tables 4.2.6.8 and 6.1.1.4'
O O 0.0106 0.0060 'International Tables Vol C Tables 4.2.6.8 and 6.1.1.4'
Pb Pb -3.3944 10.1111 'International Tables Vol C Tables 4.2.6.8 and 6.1.1.4'

loop_
_geom_angle_atom_site_label_1
_geom_angle_atom_site_label_2
_geom_angle_atom_site_label_3
_geom_angle
_geom_angle_site_symmetry_1
_geom_angle_site_symmetry_3
O1 Pb1 O4 86.51(13) . 2
O1 Pb1 O3 106.53(14) . .
O4 Pb1 O3 68.53(13) 2 .
O1 Pb1 O5 82.73(10) . 2
O4 Pb1 O5 50.83(12) 2 2
O3 Pb1 O5 118.20(12) . 2
O1 Pb1 O2 80.62(10) . .
O4 Pb1 O2 108.86(12) 2 .
O3 Pb1 O2 50.13(12) . .
O5 Pb1 O2 154.58(13) 2 .
O1 Pb1 O6 82.40(13) . .
O4 Pb1 O6 168.90(13) 2 .
O3 Pb1 O6 114.19(12) . .
O5 Pb1 O6 127.61(12) 2 .
O2 Pb1 O6 68.82(12) . .
O1 Pb1 Pb2 40.10(5) . .
O4 Pb1 Pb2 121.61(9) 2 .
O3 Pb1 Pb2 100.16(9) . .
O5 Pb1 Pb2 119.29(10) 2 .
O2 Pb1 Pb2 53.76(9) . .
O6 Pb1 Pb2 47.88(10) . .
O1 Pb1 Pb2 39.59(5) . 2
O4 Pb1 Pb2 78.25(9) 2 2
O3 Pb1 Pb2 134.55(10) . 2
O5 Pb1 Pb2 47.83(10) 2 2
O2 Pb1 Pb2 120.02(9) . 2
O6 Pb1 Pb2 93.42(9) . 2
Pb2 Pb1 Pb2 71.562(8) . 2
O1 Pb2 O7 85.30(13) . .
O1 Pb2 O8 106.92(14) . 2
O7 Pb2 O8 67.68(13) . 2
O1 Pb2 O9 80.40(10) . 2
O7 Pb2 O9 107.29(13) . 2
O8 Pb2 O9 50.53(13) 2 2
O1 Pb2 O6 81.53(9) . .
O7 Pb2 O6 49.82(12) . .
O8 Pb2 O6 116.27(12) 2 .
O9 Pb2 O6 151.97(13) 2 .
O1 Pb2 O5 79.60(12) . .
O7 Pb2 O5 163.85(14) . .
O8 Pb2 O5 111.33(13) 2 .
O9 Pb2 O5 64.70(13) 2 .
O6 Pb2 O5 132.04(12) . .
O1 Pb2 Pb1 39.09(5) . .
O7 Pb2 Pb1 78.18(9) . .
O8 Pb2 Pb1 134.51(10) 2 .
O9 Pb2 Pb1 119.30(9) 2 .
O6 Pb2 Pb1 47.92(9) . .
O5 Pb2 Pb1 93.38(8) . .
O1 Pb2 Pb1 38.59(4) . 2
O7 Pb2 Pb1 118.40(10) . 2
O8 Pb2 Pb1 100.30(10) 2 2
O9 Pb2 Pb1 53.93(9) 2 2
O6 Pb2 Pb1 117.61(9) . 2
O5 Pb2 Pb1 45.44(9) . 2
Pb1 Pb2 Pb1 70.131(8) . 2
O3 Pb3 O3 111.93(18) 1_565 2_565
O3 Pb3 O8 106.60(13) 1_565 2
O3 Pb3 O8 109.68(13) 2_565 2
O3 Pb3 O8 109.68(13) 1_565 .
O3 Pb3 O8 106.60(13) 2_565 .
O8 Pb3 O8 112.44(19) 2 .
O3 Pb3 O7 166.89(13) 1_565 2
O3 Pb3 O7 81.13(13) 2_565 2
O8 Pb3 O7 68.37(13) 2 2
O8 Pb3 O7 63.54(13) . 2
O3 Pb3 O7 81.12(13) 1_565 .
O3 Pb3 O7 166.89(13) 2_565 .
O8 Pb3 O7 63.54(13) 2 .
O8 Pb3 O7 68.37(13) . .
O7 Pb3 O7 85.85(18) 2 .
O6 C1 O7 122.6(6) . .
O6 C1 C2 119.3(5) . .
O7 C1 C2 118.0(5) . .
C3 C2 C11 120.2(6) . .
C3 C2 C1 115.4(6) . .
C11 C2 C1 124.2(5) . .
C2 C3 C4 121.0(7) . .
C5 C4 C3 120.1(7) . .
C4 C5 C6 121.2(7) . .
C7 C6 C5 121.1(6) . .
C7 C6 C11 119.3(6) . .
C5 C6 C11 119.6(6) . .
C8 C7 C6 121.4(7) . .
C7 C8 C9 119.5(7) . .
C10 C9 C8 121.0(7) . .
C9 C10 C11 120.9(6) . .
C9 C10 C12 117.2(6) . .
C11 C10 C12 121.9(5) . .
C10 C11 C6 117.8(6) . .
C10 C11 C2 124.5(5) . .
C6 C11 C2 117.6(6) . .
O9 C12 O8 122.3(6) . .
O9 C12 C10 120.8(6) . .
O8 C12 C10 116.8(5) . .
O5 C13 O4 121.8(5) . .
O5 C13 C14 118.3(5) . .
O4 C13 C14 119.8(5) . .
C15 C14 C19 120.9(6) . .
C15 C14 C13 116.2(5) . .
C19 C14 C13 122.6(5) . .
C14 C15 C16 121.3(6) . .
C17 C16 C15 119.1(6) . .
C16 C17 C18 122.2(7) . .
C24 C18 C19 119.3(6) . .
C24 C18 C17 121.5(6) . .
C19 C18 C17 119.2(6) . .
C21 C19 C18 118.6(6) . .
C21 C19 C14 124.4(5) . .
C18 C19 C14 117.0(6) . .
O2 C20 O3 121.8(5) . .
O2 C20 C21 119.3(5) . .
O3 C20 C21 118.9(5) . .
C22 C21 C19 119.8(5) . .
C22 C21 C20 116.9(5) . .
C19 C21 C20 123.1(5) . .
C21 C22 C23 121.5(6) . .
C24 C23 C22 118.9(7) . .
C23 C24 C18 121.5(7) . .
Pb1 O1 Pb1 127.9(2) 2 .
Pb1 O1 Pb2 101.821(8) 2 .
Pb1 O1 Pb2 100.807(9) . .
Pb1 O1 Pb2 100.808(9) 2 2
Pb1 O1 Pb2 101.821(8) . 2
Pb2 O1 Pb2 127.0(2) . 2
C20 O2 Pb1 92.9(3) . .
C20 O3 Pb1 95.2(3) . .
C20 O3 Pb3 114.3(3) . 1_545
Pb1 O3 Pb3 111.76(16) . 1_545
C13 O4 Pb1 95.3(3) . 2
C13 O5 Pb1 91.8(3) . 2
C13 O5 Pb2 115.6(4) . .
Pb1 O5 Pb2 86.73(12) 2 .
C1 O6 Pb2 88.7(4) . .
C1 O6 Pb1 118.5(4) . .
Pb2 O6 Pb1 84.20(12) . .
C1 O7 Pb2 98.0(3) . .
C1 O7 Pb3 152.5(4) . .
Pb2 O7 Pb3 109.45(15) . .
C12 O8 Pb2 96.7(4) . 2
C12 O8 Pb3 112.3(4) . .
Pb2 O8 Pb3 112.28(16) 2 .
C12 O9 Pb2 90.4(4) . 2

loop_
_geom_bond_atom_site_label_1
_geom_bond_atom_site_label_2
_geom_bond_distance
_geom_bond_site_symmetry_2
Pb1 O1 2.330(2) .
Pb1 O4 2.524(4) 2
Pb1 O3 2.572(4) .
Pb1 O5 2.610(4) 2
Pb1 O2 2.636(4) .
Pb1 O6 2.708(4) .
Pb2 O1 2.381(2) .
Pb2 O7 2.495(4) .
Pb2 O8 2.500(4) 2
Pb2 O9 2.655(4) 2
Pb2 O6 2.706(5) .
Pb2 O5 2.714(4) .
Pb3 O3 2.583(4) 1_565
Pb3 O3 2.583(4) 2_565
Pb3 O8 2.595(4) 2
Pb3 O8 2.595(4) .
Pb3 O7 2.686(4) 2
Pb3 O7 2.686(4) .
C1 O6 1.240(7) .
C1 O7 1.267(7) .
C1 C2 1.503(8) .
C2 C3 1.380(8) .
C2 C11 1.426(8) .
C3 C4 1.394(10) .
C4 C5 1.351(10) .
C5 C6 1.413(10) .
C6 C7 1.402(9) .
C6 C11 1.423(8) .
C7 C8 1.362(11) .
C8 C9 1.407(10) .
C9 C10 1.354(8) .
C10 C11 1.423(9) .
C10 C12 1.504(8) .
C12 O9 1.237(7) .
C12 O8 1.279(7) .
C13 O5 1.251(7) .
C13 O4 1.272(6) .
C13 C14 1.503(8) .
C14 C15 1.369(8) .
C14 C19 1.425(8) .
C15 C16 1.407(8) .
C16 C17 1.335(10) .
C17 C18 1.425(9) .
C18 C24 1.395(9) .
C18 C19 1.421(8) .
C19 C21 1.417(8) .
C20 O2 1.250(6) .
C20 O3 1.276(7) .
C20 C21 1.487(8) .
C21 C22 1.359(8) .
C22 C23 1.411(9) .
C23 C24 1.366(10) .
